data_1554862
loop_
_publ_author_name
'Huang, Lin'
'Zheng, Sheng-Cai'
'Tan, Bin'
'Liu, Xin-Yuan'

_publ_section_title
;
 Metal-free direct 1,6- and 1,2-difunctionalization triggered by radical
 trifluoromethylation of alkenes.
;
_journal_issue 6
_journal_name_full 'Organic letters'
_journal_page_first 1589
_journal_page_last 1592
_journal_paper_doi 10.1021/acs.orglett.5b00479
_journal_volume 17
_journal_year 2015
_chemical_formula_sum 'C27 H27 F3 N2 O8'
_chemical_formula_weight 564.50
_space_group_crystal_system triclinic
_space_group_IT_number 2
_space_group_name_Hall '-P 1'
_space_group_name_H-M_alt 'P -1'
_atom_sites_solution_hydrogens geom
_audit_creation_method SHELXL-2013
_cell_angle_alpha 89.337(6)
_cell_angle_beta 75.808(5)
_cell_angle_gamma 89.011(6)
_cell_formula_units_Z 2
_cell_length_a 8.5362(3)
_cell_length_b 11.0883(5)
_cell_length_c 14.8339(10)
_cell_measurement_reflns_used 10516
_cell_measurement_temperature 295(2)
_cell_measurement_theta_max 68.10
_cell_measurement_theta_min 6.60
_cell_volume 1360.96(12)
_computing_cell_refinement 'CrystalClear-SM Auto 2.0 r4'
_computing_data_collection 'CrystalClear-SM 2.0 r4 (Rigaku, 2009)'
_computing_data_reduction 'CrystalClear-SM Auto 2.0 r4'
_computing_molecular_graphics 'CrystalStructure 4.0'
_computing_publication_material 'CrystalStructure 4.0 (Rigaku, 2009)'
_computing_structure_refinement 'SHELXL-2013 (Sheldrick, 2013)'
_computing_structure_solution 'SHELXS97 (Sheldrick, 1997)'
_diffrn_ambient_temperature 295(2)
_diffrn_measured_fraction_theta_full 0.974
_diffrn_measured_fraction_theta_max 0.969
_diffrn_measurement_device_type 'Rigaku Saturn944+ CCD'
_diffrn_measurement_method \w
_diffrn_radiation_type CuK\a
_diffrn_radiation_wavelength 1.54178
_diffrn_reflns_av_R_equivalents 0.0487
_diffrn_reflns_av_unetI/netI 0.0490
_diffrn_reflns_Laue_measured_fraction_full 0.974
_diffrn_reflns_Laue_measured_fraction_max 0.969
_diffrn_reflns_limit_h_max 10
_diffrn_reflns_limit_h_min -10
_diffrn_reflns_limit_k_max 13
_diffrn_reflns_limit_k_min -13
_diffrn_reflns_limit_l_max 17
_diffrn_reflns_limit_l_min -16
_diffrn_reflns_number 18327
_diffrn_reflns_point_group_measured_fraction_full 0.974
_diffrn_reflns_point_group_measured_fraction_max 0.969
_diffrn_reflns_theta_full 67.679
_diffrn_reflns_theta_max 68.248
_diffrn_reflns_theta_min 6.628
_exptl_absorpt_coefficient_mu 0.987
_exptl_absorpt_correction_T_max 0.954
_exptl_absorpt_correction_T_min 0.781
_exptl_absorpt_correction_type multi-scan
_exptl_absorpt_process_details 'Jacobson, R. (1998) Private communication'
_exptl_crystal_colour colorless
_exptl_crystal_density_diffrn 1.378
_exptl_crystal_description platelet
_exptl_crystal_F_000 588
_exptl_crystal_size_max 0.400
_exptl_crystal_size_mid 0.100
_exptl_crystal_size_min 0.050
_refine_diff_density_max 0.429
_refine_diff_density_min -0.609
_refine_diff_density_rms 0.149
_refine_ls_extinction_method none
_refine_ls_goodness_of_fit_ref 1.457
_refine_ls_hydrogen_treatment constr
_refine_ls_matrix_type full
_refine_ls_number_parameters 364
_refine_ls_number_reflns 4842
_refine_ls_number_restraints 0
_refine_ls_restrained_S_all 1.457
_refine_ls_R_factor_all 0.1057
_refine_ls_R_factor_gt 0.0873
_refine_ls_shift/su_max 0.000
_refine_ls_shift/su_mean 0.000
_refine_ls_structure_factor_coef Fsqd
_refine_ls_weighting_details
;
 w=1/[\s^2^(Fo^2^)+(0.0980P)^2^+0.5842P]
 where P=(Fo^2^+2Fc^2^)/3
;
_refine_ls_weighting_scheme calc
_refine_ls_wR_factor_gt 0.2181
_refine_ls_wR_factor_ref 0.2574
_reflns_Friedel_coverage 0.000
_reflns_number_gt 3676
_reflns_number_total 4842
_reflns_threshold_expression 'I > 2\s(I)'
_cod_data_source_file ol5b00479_si_002.cif
_cod_data_source_block shelx
_cod_database_code 1554862
_shelx_space_group_comment
;
The symmetry employed for this shelxl refinement is uniquely defined
by the following loop, which should always be used as a source of
symmetry information in preference to the above space-group names.
They are only intended as comments.
;
_shelx_estimated_absorpt_t_min 0.694
_shelx_estimated_absorpt_t_max 0.952
_shelxl_version_number 2013-2

loop_
_space_group_symop_operation_xyz
'x, y, z'
'-x, -y, -z'

loop_
_atom_site_label
_atom_site_type_symbol
_atom_site_fract_x
_atom_site_fract_y
_atom_site_fract_z
_atom_site_U_iso_or_equiv
_atom_site_adp_type
_atom_site_occupancy
_atom_site_site_symmetry_order
_atom_site_calc_flag
_atom_site_refinement_flags_posn
_atom_site_refinement_flags_adp
F1 F 0.1397(5) 0.8757(5) 0.6359(3) 0.1470(17) Uani 1 1 d . .
F2 F 0.3804(4) 0.8898(5) 0.5709(4) 0.173(2) Uani 1 1 d . .
F3 F 0.2014(7) 0.9859(4) 0.5217(4) 0.1575(18) Uani 1 1 d . .
O8 O 0.1755(3) 0.6923(3) -0.02310(19) 0.0705(8) Uani 1 1 d . .
O1 O 0.0904(3) 0.6687(2) 0.17466(16) 0.0484(6) Uani 1 1 d . .
C28 C 0.0554(4) 0.6601(3) 0.4127(2) 0.0456(8) Uani 1 1 d . .
H28A H 0.0556 0.5913 0.4537 0.055 Uiso 1 1 calc R U
H28B H 0.1523 0.6540 0.3625 0.055 Uiso 1 1 calc R U
O3 O -0.2126(3) 0.5167(3) 0.28749(18) 0.0612(7) Uani 1 1 d . .
O4 O 0.0125(4) 0.4495(2) 0.3254(2) 0.0650(7) Uani 1 1 d . .
O5 O 0.3850(3) 0.6384(3) 0.23078(19) 0.0758(9) Uani 1 1 d . .
O6 O -0.1082(3) 0.8651(3) 0.1277(2) 0.0649(8) Uani 1 1 d . .
O7 O -0.3396(5) 0.7392(3) 0.4653(3) 0.1074(14) Uani 1 1 d . .
C27 C 0.2760(4) 0.6803(3) 0.0208(2) 0.0478(8) Uani 1 1 d . .
N1 N 0.0852(4) 0.9832(3) 0.1570(2) 0.0554(8) Uani 1 1 d . .
N2 N 0.2452(3) 0.6764(3) 0.11776(19) 0.0476(7) Uani 1 1 d . .
O9 O -0.2610(3) 0.5600(3) 0.50428(18) 0.0672(8) Uani 1 1 d . .
C1 C 0.7190(5) 0.6468(4) -0.1094(3) 0.0707(12) Uani 1 1 d . .
H1 H 0.7883 0.6422 -0.1684 0.085 Uiso 1 1 calc R U
C2 C 0.5531(5) 0.6661(4) -0.0998(3) 0.0622(10) Uani 1 1 d . .
H2 H 0.5109 0.6787 -0.1514 0.075 Uiso 1 1 calc R U
C3 C 0.4549(4) 0.6658(3) -0.0109(2) 0.0482(8) Uani 1 1 d . .
C4 C 0.0461(4) 0.7795(3) 0.2265(2) 0.0445(7) Uani 1 1 d . .
H4 H 0.1337 0.8047 0.2538 0.053 Uiso 1 1 calc R U
C5 C -0.1057(4) 0.7537(3) 0.3024(2) 0.0475(8) Uani 1 1 d . .
H5A H -0.1916 0.7344 0.2729 0.057 Uiso 1 1 calc R U
H5B H -0.1378 0.8271 0.3376 0.057 Uiso 1 1 calc R U
C6 C -0.0922(4) 0.6514(3) 0.3711(2) 0.0433(7) Uani 1 1 d . .
C7 C 0.0647(4) 0.7742(4) 0.4669(3) 0.0562(9) Uani 1 1 d . .
H7A H 0.0530 0.8443 0.4292 0.067 Uiso 1 1 calc R U
H7B H -0.0231 0.7759 0.5226 0.067 Uiso 1 1 calc R U
C8 C 0.2244(5) 0.7792(4) 0.4936(3) 0.0684(11) Uani 1 1 d . .
H8A H 0.2385 0.7052 0.5265 0.082 Uiso 1 1 calc R U
H8B H 0.3105 0.7817 0.4371 0.082 Uiso 1 1 calc R U
C9 C 0.2425(6) 0.8814(5) 0.5516(4) 0.0803(14) Uani 1 1 d . .
C10 C -0.0879(4) 0.5277(3) 0.3262(2) 0.0487(8) Uani 1 1 d . .
C11 C -0.2196(7) 0.4059(5) 0.2390(3) 0.0853(15) Uani 1 1 d . .
H11A H -0.1323 0.4027 0.1841 0.128 Uiso 1 1 calc R U
H11B H -0.3207 0.4025 0.2216 0.128 Uiso 1 1 calc R U
H11C H -0.2106 0.3386 0.2788 0.128 Uiso 1 1 calc R U
C12 C 0.5176(4) 0.6516(3) 0.0658(3) 0.0499(8) Uani 1 1 d . .
C13 C 0.3841(4) 0.6525(3) 0.1507(3) 0.0525(9) Uani 1 1 d . .
C14 C 0.6821(5) 0.6376(4) 0.0571(3) 0.0623(10) Uani 1 1 d . .
H14 H 0.7248 0.6305 0.1089 0.075 Uiso 1 1 calc R U
C15 C 0.7799(5) 0.6346(4) -0.0323(3) 0.0665(11) Uani 1 1 d . .
H15 H 0.8908 0.6240 -0.0404 0.080 Uiso 1 1 calc R U
C16 C 0.0043(4) 0.8792(3) 0.1641(2) 0.0481(8) Uani 1 1 d . .
C18 C 0.0287(6) 1.0862(4) 0.1101(4) 0.0809(14) Uani 1 1 d . .
H18A H 0.1004 1.0973 0.0498 0.121 Uiso 1 1 calc R U
H18B H 0.0272 1.1576 0.1463 0.121 Uiso 1 1 calc R U
H18C H -0.0783 1.0711 0.1035 0.121 Uiso 1 1 calc R U
C19 C 0.2360(4) 0.9966(3) 0.1828(3) 0.0545(9) Uani 1 1 d . .
C20 C 0.3795(5) 0.9613(4) 0.1221(3) 0.0658(10) Uani 1 1 d . .
H20 H 0.3783 0.9302 0.0642 0.079 Uiso 1 1 calc R U
C21 C 0.5243(5) 0.9719(5) 0.1469(4) 0.0820(14) Uani 1 1 d . .
H21 H 0.6204 0.9465 0.1066 0.098 Uiso 1 1 calc R U
C22 C 0.5252(7) 1.0202(6) 0.2312(4) 0.0971(18) Uani 1 1 d . .
H22 H 0.6226 1.0278 0.2480 0.116 Uiso 1 1 calc R U
C23 C 0.3846(7) 1.0575(6) 0.2910(4) 0.104(2) Uani 1 1 d . .
H23 H 0.3869 1.0907 0.3479 0.124 Uiso 1 1 calc R U
C24 C 0.2383(6) 1.0457(5) 0.2670(3) 0.0813(14) Uani 1 1 d . .
H24 H 0.1426 1.0710 0.3077 0.098 Uiso 1 1 calc R U
C25 C -0.2463(4) 0.6576(3) 0.4511(2) 0.0510(8) Uani 1 1 d . .
C26 C -0.3898(6) 0.5608(5) 0.5883(3) 0.0836(14) Uani 1 1 d . .
H26A H -0.3667 0.6186 0.6308 0.125 Uiso 1 1 calc R U
H26B H -0.3982 0.4821 0.6166 0.125 Uiso 1 1 calc R U
H26C H -0.4900 0.5822 0.5733 0.125 Uiso 1 1 calc R U

loop_
_atom_site_aniso_label
_atom_site_aniso_U_11
_atom_site_aniso_U_22
_atom_site_aniso_U_33
_atom_site_aniso_U_23
_atom_site_aniso_U_13
_atom_site_aniso_U_12
F1 0.132(3) 0.210(5) 0.097(3) -0.074(3) -0.019(2) -0.007(3)
F2 0.086(2) 0.217(5) 0.241(5) -0.152(4) -0.086(3) 0.034(3)
F3 0.223(5) 0.078(2) 0.207(5) -0.039(3) -0.120(4) 0.003(3)
O8 0.0540(16) 0.106(2) 0.0548(15) -0.0066(14) -0.0200(13) -0.0012(15)
O1 0.0423(12) 0.0491(13) 0.0495(13) 0.0014(10) -0.0033(10) -0.0039(10)
C28 0.0443(18) 0.0518(19) 0.0407(17) 0.0019(14) -0.0110(14) 0.0036(14)
O3 0.0612(16) 0.0693(17) 0.0574(15) -0.0119(12) -0.0214(12) -0.0080(13)
O4 0.0744(18) 0.0503(15) 0.0715(18) -0.0081(12) -0.0210(14) 0.0112(13)
O5 0.0615(17) 0.116(3) 0.0505(16) 0.0209(15) -0.0155(13) 0.0049(16)
O6 0.0602(16) 0.0703(17) 0.0752(18) 0.0190(13) -0.0378(14) -0.0123(13)
O7 0.094(2) 0.077(2) 0.113(3) 0.0266(19) 0.043(2) 0.0384(19)
C27 0.0452(18) 0.054(2) 0.0444(18) -0.0032(14) -0.0117(15) -0.0052(15)
N1 0.0528(17) 0.0518(17) 0.0663(19) 0.0125(14) -0.0236(15) -0.0071(13)
N2 0.0360(14) 0.0620(18) 0.0436(15) 0.0041(12) -0.0076(11) -0.0025(12)
O9 0.0604(16) 0.0791(19) 0.0506(15) 0.0200(13) 0.0062(12) 0.0168(13)
C1 0.056(2) 0.076(3) 0.070(3) -0.009(2) 0.005(2) -0.014(2)
C2 0.055(2) 0.077(3) 0.050(2) -0.0062(18) -0.0047(17) -0.0133(19)
C3 0.0453(18) 0.0483(19) 0.0500(19) -0.0018(14) -0.0095(15) -0.0065(14)
C4 0.0434(17) 0.0476(18) 0.0439(17) 0.0037(14) -0.0135(14) -0.0040(14)
C5 0.0458(18) 0.0512(19) 0.0464(18) 0.0041(14) -0.0134(14) 0.0008(14)
C6 0.0428(17) 0.0461(18) 0.0397(16) -0.0020(13) -0.0080(13) 0.0014(14)
C7 0.050(2) 0.063(2) 0.058(2) -0.0116(17) -0.0199(17) 0.0098(17)
C8 0.055(2) 0.076(3) 0.081(3) -0.023(2) -0.029(2) 0.0137(19)
C9 0.069(3) 0.089(4) 0.091(3) -0.037(3) -0.035(3) 0.013(2)
C10 0.054(2) 0.053(2) 0.0364(17) 0.0028(14) -0.0060(14) -0.0097(17)
C11 0.096(4) 0.090(3) 0.073(3) -0.027(3) -0.025(3) -0.018(3)
C12 0.0444(18) 0.0473(19) 0.057(2) 0.0041(15) -0.0111(15) -0.0041(14)
C13 0.0462(19) 0.058(2) 0.054(2) 0.0083(16) -0.0149(16) 0.0005(16)
C14 0.049(2) 0.067(2) 0.071(3) 0.0035(19) -0.0151(18) -0.0048(18)
C15 0.0410(19) 0.065(3) 0.087(3) 0.001(2) -0.0036(19) -0.0053(17)
C16 0.0466(18) 0.053(2) 0.0455(18) 0.0068(14) -0.0122(15) -0.0088(15)
C18 0.087(3) 0.061(3) 0.107(4) 0.032(2) -0.046(3) -0.013(2)
C19 0.052(2) 0.056(2) 0.057(2) 0.0084(16) -0.0164(16) -0.0145(16)
C20 0.061(2) 0.067(3) 0.068(3) 0.001(2) -0.014(2) -0.0118(19)
C21 0.049(2) 0.096(4) 0.100(4) 0.003(3) -0.015(2) -0.010(2)
C22 0.067(3) 0.133(5) 0.100(4) 0.008(3) -0.037(3) -0.028(3)
C23 0.086(4) 0.150(6) 0.083(3) -0.013(3) -0.034(3) -0.035(4)
C24 0.060(3) 0.112(4) 0.072(3) -0.015(3) -0.014(2) -0.014(2)
C25 0.053(2) 0.054(2) 0.0440(18) 0.0009(15) -0.0081(15) 0.0000(16)
C26 0.071(3) 0.112(4) 0.053(2) 0.021(2) 0.012(2) 0.008(3)

loop_
_atom_type_symbol
_atom_type_description
_atom_type_scat_dispersion_real
_atom_type_scat_dispersion_imag
_atom_type_scat_source
C C 0.0181 0.0091 'International Tables Vol C Tables 4.2.6.8 and 6.1.1.4'
H H 0.0000 0.0000 'International Tables Vol C Tables 4.2.6.8 and 6.1.1.4'
N N 0.0311 0.0180 'International Tables Vol C Tables 4.2.6.8 and 6.1.1.4'
O O 0.0492 0.0322 'International Tables Vol C Tables 4.2.6.8 and 6.1.1.4'
F F 0.0727 0.0534 'International Tables Vol C Tables 4.2.6.8 and 6.1.1.4'

loop_
_geom_angle_atom_site_label_1
_geom_angle_atom_site_label_2
_geom_angle_atom_site_label_3
_geom_angle
N2 O1 C4 110.3(2)
C7 C28 C6 115.8(3)
C7 C28 H28A 108.3
C6 C28 H28A 108.3
C7 C28 H28B 108.3
C6 C28 H28B 108.3
H28A C28 H28B 107.4
C10 O3 C11 116.4(4)
O8 C27 N2 125.4(3)
O8 C27 C3 130.6(3)
N2 C27 C3 104.0(3)
C16 N1 C19 124.0(3)
C16 N1 C18 118.7(3)
C19 N1 C18 116.9(3)
O1 N2 C27 122.6(3)
O1 N2 C13 122.3(3)
C27 N2 C13 113.5(3)
C25 O9 C26 116.9(3)
C15 C1 C2 120.5(4)
C15 C1 H1 119.8
C2 C1 H1 119.8
C3 C2 C1 117.3(4)
C3 C2 H2 121.4
C1 C2 H2 121.4
C2 C3 C12 121.5(3)
C2 C3 C27 129.5(3)
C12 C3 C27 109.0(3)
O1 C4 C5 106.9(3)
O1 C4 C16 110.6(3)
C5 C4 C16 107.7(3)
O1 C4 H4 110.5
C5 C4 H4 110.5
C16 C4 H4 110.5
C4 C5 C6 116.3(3)
C4 C5 H5A 108.2
C6 C5 H5A 108.2
C4 C5 H5B 108.2
C6 C5 H5B 108.2
H5A C5 H5B 107.4
C10 C6 C5 111.5(3)
C10 C6 C28 108.3(3)
C5 C6 C28 114.1(3)
C10 C6 C25 107.2(3)
C5 C6 C25 107.1(3)
C28 C6 C25 108.4(3)
C8 C7 C28 110.6(3)
C8 C7 H7A 109.5
C28 C7 H7A 109.5
C8 C7 H7B 109.5
C28 C7 H7B 109.5
H7A C7 H7B 108.1
C9 C8 C7 115.4(3)
C9 C8 H8A 108.4
C7 C8 H8A 108.4
C9 C8 H8B 108.4
C7 C8 H8B 108.4
H8A C8 H8B 107.5
F2 C9 F3 109.4(5)
F2 C9 F1 102.9(5)
F3 C9 F1 100.9(5)
F2 C9 C8 115.9(4)
F3 C9 C8 114.3(4)
F1 C9 C8 111.8(5)
O4 C10 O3 123.9(3)
O4 C10 C6 125.7(3)
O3 C10 C6 110.5(3)
O3 C11 H11A 109.5
O3 C11 H11B 109.5
H11A C11 H11B 109.5
O3 C11 H11C 109.5
H11A C11 H11C 109.5
H11B C11 H11C 109.5
C3 C12 C14 121.5(3)
C3 C12 C13 109.2(3)
C14 C12 C13 129.3(3)
O5 C13 N2 125.1(3)
O5 C13 C12 130.8(3)
N2 C13 C12 104.1(3)
C12 C14 C15 116.9(4)
C12 C14 H14 121.6
C15 C14 H14 121.6
C1 C15 C14 122.3(4)
C1 C15 H15 118.9
C14 C15 H15 118.9
O6 C16 N1 122.4(3)
O6 C16 C4 119.2(3)
N1 C16 C4 118.2(3)
N1 C18 H18A 109.5
N1 C18 H18B 109.5
H18A C18 H18B 109.5
N1 C18 H18C 109.5
H18A C18 H18C 109.5
H18B C18 H18C 109.5
C24 C19 C20 119.8(4)
C24 C19 N1 120.3(4)
C20 C19 N1 119.9(3)
C21 C20 C19 120.3(4)
C21 C20 H20 119.9
C19 C20 H20 119.9
C22 C21 C20 119.4(5)
C22 C21 H21 120.3
C20 C21 H21 120.3
C21 C22 C23 120.7(5)
C21 C22 H22 119.6
C23 C22 H22 119.6
C22 C23 C24 120.2(5)
C22 C23 H23 119.9
C24 C23 H23 119.9
C19 C24 C23 119.5(5)
C19 C24 H24 120.2
C23 C24 H24 120.2
O7 C25 O9 123.2(3)
O7 C25 C6 125.2(3)
O9 C25 C6 111.5(3)
O9 C26 H26A 109.5
O9 C26 H26B 109.5
H26A C26 H26B 109.5
O9 C26 H26C 109.5
H26A C26 H26C 109.5
H26B C26 H26C 109.5

loop_
_geom_bond_atom_site_label_1
_geom_bond_atom_site_label_2
_geom_bond_distance
F1 C9 1.342(6)
F2 C9 1.283(5)
F3 C9 1.309(7)
O8 C27 1.202(4)
O1 N2 1.386(3)
O1 C4 1.452(4)
C28 C7 1.520(5)
C28 C6 1.538(4)
C28 H28A 0.9700
C28 H28B 0.9700
O3 C10 1.336(4)
O3 C11 1.441(5)
O4 C10 1.207(4)
O5 C13 1.198(4)
O6 C16 1.226(4)
O7 C25 1.182(5)
C27 N2 1.398(4)
C27 C3 1.490(5)
N1 C16 1.344(4)
N1 C19 1.441(4)
N1 C18 1.466(5)
N2 C13 1.409(4)
O9 C25 1.321(4)
O9 C26 1.446(5)
C1 C15 1.371(6)
C1 C2 1.401(6)
C1 H1 0.9300
C2 C3 1.379(5)
C2 H2 0.9300
C3 C12 1.377(5)
C4 C5 1.523(5)
C4 C16 1.527(5)
C4 H4 0.9800
C5 C6 1.538(5)
C5 H5A 0.9700
C5 H5B 0.9700
C6 C10 1.528(5)
C6 C25 1.541(5)
C7 C8 1.512(5)
C7 H7A 0.9700
C7 H7B 0.9700
C8 C9 1.464(6)
C8 H8A 0.9700
C8 H8B 0.9700
C11 H11A 0.9600
C11 H11B 0.9600
C11 H11C 0.9600
C12 C14 1.384(5)
C12 C13 1.477(5)
C14 C15 1.383(6)
C14 H14 0.9300
C15 H15 0.9300
C18 H18A 0.9600
C18 H18B 0.9600
C18 H18C 0.9600
C19 C24 1.373(6)
C19 C20 1.385(6)
C20 C21 1.381(6)
C20 H20 0.9300
C21 C22 1.368(8)
C21 H21 0.9300
C22 C23 1.366(8)
C22 H22 0.9300
C23 C24 1.388(7)
C23 H23 0.9300
C24 H24 0.9300
C26 H26A 0.9600
C26 H26B 0.9600
C26 H26C 0.9600

loop_
_geom_hbond_atom_site_label_D
_geom_hbond_atom_site_label_H
_geom_hbond_atom_site_label_A
_geom_hbond_distance_DH
_geom_hbond_distance_HA
_geom_hbond_distance_DA
_geom_hbond_angle_DHA
_geom_hbond_site_symmetry_A
C18 H18A O6 0.96 2.64 3.462(6) 143.3 2_575
C24 H24 F1 0.93 2.41 3.301(7) 159.5 2_576
C26 H26B O5 0.96 2.64 3.464(5) 143.9 2_566
